data_4320536
loop_
_publ_author_name
'Ponnaiyan Ayyappan'
'Owen R. Evans'
'Bruce M. Foxman'
'Kraig A. Wheeler'
'Timothy H. Warren'
'Wenbin Lin'

_publ_section_title
;
 New Open Frameworks Based on Metal Pyridylphosphonates
;
_journal_name_full 'Inorganic Chemistry'
_journal_page_first 5954
_journal_page_last 5961
_journal_paper_doi 10.1021/ic010609g
_journal_volume 40
_journal_year 2001
_chemical_formula_sum 'C5 H5 Br N O3 P Zn'
_chemical_formula_weight 303.35
_chemical_name_systematic
;
   ?
;
_space_group_IT_number 15
_symmetry_cell_setting monoclinic
_symmetry_space_group_name_Hall '-C 2yc'
_symmetry_space_group_name_H-M 'C 1 2/c 1'
_atom_sites_solution_hydrogens geom
_atom_sites_solution_primary direct
_atom_sites_solution_secondary difmap
_audit_creation_method SHELXL-97
_cell_angle_alpha 90.00
_cell_angle_beta 98.68(2)
_cell_angle_gamma 90.00
_cell_formula_units_Z 8
_cell_length_a 15.267(4)
_cell_length_b 11.903(2)
_cell_length_c 10.380(2)
_cell_measurement_temperature 298(2)
_cell_volume 1864.7(7)
_computing_structure_refinement 'SHELXL-97 (Sheldrick, 1997)'
_computing_structure_solution 'SHELXS-97 (Sheldrick, 1990)'
_diffrn_ambient_temperature 298(2)
_diffrn_measured_fraction_theta_full 1.000
_diffrn_measured_fraction_theta_max 1.000
_diffrn_radiation_monochromator graphite
_diffrn_radiation_source 'fine-focus sealed tube'
_diffrn_radiation_type MoK\a
_diffrn_radiation_wavelength 0.71073
_diffrn_reflns_av_R_equivalents 0.0659
_diffrn_reflns_av_sigmaI/netI 0.1313
_diffrn_reflns_limit_h_max 19
_diffrn_reflns_limit_h_min -19
_diffrn_reflns_limit_k_max 1
_diffrn_reflns_limit_k_min -15
_diffrn_reflns_limit_l_max 1
_diffrn_reflns_limit_l_min -13
_diffrn_reflns_number 2737
_diffrn_reflns_theta_full 27.49
_diffrn_reflns_theta_max 27.49
_diffrn_reflns_theta_min 2.18
_exptl_absorpt_coefficient_mu 7.057
_exptl_crystal_density_diffrn 2.161
_exptl_crystal_density_method 'not measured'
_exptl_crystal_F_000 1168
_refine_diff_density_max 2.334
_refine_diff_density_min -0.755
_refine_diff_density_rms 0.215
_refine_ls_extinction_method none
_refine_ls_goodness_of_fit_ref 1.026
_refine_ls_hydrogen_treatment mixed
_refine_ls_matrix_type full
_refine_ls_number_parameters 109
_refine_ls_number_reflns 2150
_refine_ls_number_restraints 0
_refine_ls_restrained_S_all 1.026
_refine_ls_R_factor_all 0.1601
_refine_ls_R_factor_gt 0.0767
_refine_ls_shift/su_max 0.000
_refine_ls_shift/su_mean 0.000
_refine_ls_structure_factor_coef Fsqd
_refine_ls_weighting_details 'calc w=1/[\s^2^(Fo^2^)+(0.0795P)^2^+22.0511P] where P=(Fo^2^+2Fc^2^)/3'
_refine_ls_weighting_scheme calc
_refine_ls_wR_factor_gt 0.1631
_refine_ls_wR_factor_ref 0.1982
_reflns_number_gt 1174
_reflns_number_total 2150
_reflns_threshold_expression >2sigma(I)
_cod_data_source_file ic010609g_1.cif
_cod_data_source_block compound1
_cod_original_cell_volume 1864.6(8)
_cod_database_code 4320536

loop_
_symmetry_equiv_pos_as_xyz
'x, y, z'
'-x, y, -z+1/2'
'x+1/2, y+1/2, z'
'-x+1/2, y+1/2, -z+1/2'
'-x, -y, -z'
'x, -y, z-1/2'
'-x+1/2, -y+1/2, -z'
'x+1/2, -y+1/2, z-1/2'

loop_
_atom_site_label
_atom_site_type_symbol
_atom_site_fract_x
_atom_site_fract_y
_atom_site_fract_z
_atom_site_U_iso_or_equiv
_atom_site_adp_type
_atom_site_occupancy
_atom_site_symmetry_multiplicity
_atom_site_calc_flag
_atom_site_refinement_flags
_atom_site_disorder_assembly
_atom_site_disorder_group
Zn1 Zn 0.42618(8) 0.36791(12) 0.56700(12) 0.0241(4) Uani 1 1 d . . .
Br1 Br 0.38897(11) 0.17518(12) 0.56231(16) 0.0502(5) Uani 1 1 d . . .
P1 P 0.37661(18) 0.5425(3) 0.3353(3) 0.0222(6) Uani 1 1 d . . .
O1 O 0.3757(5) 0.5367(7) 0.1896(7) 0.0281(18) Uani 1 1 d . . .
O2 O 0.4467(5) 0.6200(7) 0.4068(8) 0.0310(19) Uani 1 1 d . . .
O3 O 0.3785(5) 0.4263(7) 0.3933(7) 0.0319(19) Uani 1 1 d . . .
N1 N 0.2318(9) 0.6845(13) 0.2702(13) 0.066(4) Uani 1 1 d . . .
C1 C 0.2699(7) 0.6050(10) 0.3575(10) 0.026(3) Uani 1 1 d . . .
C2 C 0.2294(8) 0.5820(11) 0.4610(13) 0.037(3) Uani 1 1 d . . .
H2 H 0.2566 0.5303 0.5214 0.044 Uiso 1 1 calc R . .
C3 C 0.1547(8) 0.6265(13) 0.4835(15) 0.048(4) Uani 1 1 d . . .
H3 H 0.1290 0.6052 0.5554 0.058 Uiso 1 1 calc R . .
C4 C 0.1168(9) 0.7036(17) 0.400(2) 0.074(6) Uani 1 1 d . . .
H4 H 0.0634 0.7359 0.4125 0.089 Uiso 1 1 calc R . .
C5 C 0.1571(10) 0.7370(13) 0.2907(14) 0.053(5) Uani 1 1 d . . .
H5 H 0.1325 0.7938 0.2352 0.063 Uiso 1 1 calc R . .

loop_
_atom_site_aniso_label
_atom_site_aniso_U_11
_atom_site_aniso_U_22
_atom_site_aniso_U_33
_atom_site_aniso_U_23
_atom_site_aniso_U_13
_atom_site_aniso_U_12
Zn1 0.0235(6) 0.0307(8) 0.0191(6) -0.0030(6) 0.0070(5) -0.0025(6)
Br1 0.0616(10) 0.0334(8) 0.0568(10) -0.0006(7) 0.0128(7) -0.0118(7)
P1 0.0215(14) 0.0282(16) 0.0177(14) -0.0006(12) 0.0059(11) -0.0014(12)
O1 0.034(4) 0.040(5) 0.011(4) 0.002(4) 0.006(3) -0.001(4)
O2 0.021(4) 0.038(5) 0.034(4) -0.013(4) 0.003(3) -0.005(4)
O3 0.041(5) 0.037(5) 0.019(4) 0.002(4) 0.006(3) 0.001(4)
N1 0.069(9) 0.075(10) 0.053(8) 0.003(8) 0.006(7) 0.033(8)
C1 0.026(6) 0.036(7) 0.017(5) -0.006(5) 0.002(4) -0.003(5)
C2 0.044(7) 0.028(7) 0.041(8) 0.001(6) 0.016(6) -0.006(6)
C3 0.027(7) 0.064(10) 0.061(9) -0.017(9) 0.032(7) 0.001(7)
C4 0.022(7) 0.103(15) 0.096(14) -0.070(12) 0.003(9) 0.016(8)
C5 0.057(10) 0.059(10) 0.036(8) -0.007(7) -0.010(8) 0.045(8)

loop_
_atom_type_symbol
_atom_type_description
_atom_type_scat_dispersion_real
_atom_type_scat_dispersion_imag
_atom_type_scat_source
C C 0.0033 0.0016 'International Tables Vol C Tables 4.2.6.8 and 6.1.1.4'
H H 0.0000 0.0000 'International Tables Vol C Tables 4.2.6.8 and 6.1.1.4'
N N 0.0061 0.0033 'International Tables Vol C Tables 4.2.6.8 and 6.1.1.4'
P P 0.1023 0.0942 'International Tables Vol C Tables 4.2.6.8 and 6.1.1.4'
O O 0.0106 0.0060 'International Tables Vol C Tables 4.2.6.8 and 6.1.1.4'
Zn Zn 0.2839 1.4301 'International Tables Vol C Tables 4.2.6.8 and 6.1.1.4'
Br Br -0.2901 2.4595 'International Tables Vol C Tables 4.2.6.8 and 6.1.1.4'

loop_
_geom_angle_atom_site_label_1
_geom_angle_atom_site_label_2
_geom_angle_atom_site_label_3
_geom_angle
_geom_angle_site_symmetry_1
_geom_angle_site_symmetry_3
_geom_angle_publ_flag
O2 Zn1 O1 110.7(3) 5_666 6_566 ?
O2 Zn1 O3 109.2(3) 5_666 . ?
O1 Zn1 O3 105.3(3) 6_566 . ?
O2 Zn1 Br1 108.1(3) 5_666 . ?
O1 Zn1 Br1 117.5(2) 6_566 . ?
O3 Zn1 Br1 105.6(2) . . ?
O3 P1 O1 110.8(5) . . ?
O3 P1 O2 113.1(5) . . ?
O1 P1 O2 114.6(5) . . ?
O3 P1 C1 106.6(5) . . ?
O1 P1 C1 105.6(5) . . ?
O2 P1 C1 105.4(5) . . ?
P1 O1 Zn1 133.0(5) . 6_565 ?
P1 O2 Zn1 137.4(5) . 5_666 ?
P1 O3 Zn1 132.3(5) . . ?
C5 N1 C1 120.0(13) . . ?
C2 C1 N1 117.7(12) . . ?
C2 C1 P1 122.7(10) . . ?
N1 C1 P1 119.4(9) . . ?
C3 C2 C1 125.3(14) . . ?
C2 C3 C4 117.7(14) . . ?
C3 C4 C5 120.9(13) . . ?
N1 C5 C4 118.3(14) . . ?

loop_
_geom_bond_atom_site_label_1
_geom_bond_atom_site_label_2
_geom_bond_distance
_geom_bond_site_symmetry_2
_geom_bond_publ_flag
Zn1 O2 1.923(7) 5_666 ?
Zn1 O1 1.949(7) 6_566 ?
Zn1 O3 1.967(8) . ?
Zn1 Br1 2.362(2) . ?
P1 O3 1.507(9) . ?
P1 O1 1.512(7) . ?
P1 O2 1.519(8) . ?
P1 C1 1.836(11) . ?
O1 Zn1 1.949(7) 6_565 ?
O2 Zn1 1.923(7) 5_666 ?
N1 C5 1.345(17) . ?
N1 C1 1.377(17) . ?
C1 C2 1.347(16) . ?
C2 C3 1.310(17) . ?
C3 C4 1.34(2) . ?
C4 C5 1.42(2) . ?
